data_2236124
loop_
_publ_author_name
'Viswanathan, Vijayan'
'Srinivasan, Thothadri'
'Thirunarayanan, Ayyavu'
'Rajakumar, Perumal'
'Velmurugan, Devadasan'

_publ_section_title
;
 (<i>E</i>)-1-(5-Iodothiophen-2-yl)-3-(3,4,5-trimethoxyphenyl)prop-2-en-1-one
;
_journal_coeditor_code BT6834
_journal_issue 10
_journal_name_full 'Acta Crystallographica Section E'
_journal_page_first o2921
_journal_paper_doi 10.1107/S1600536812038226
_journal_volume 68
_journal_year 2012
_chemical_formula_iupac 'C16 H15 I O4 S'
_chemical_formula_moiety 'C16 H15 I O4 S'
_chemical_formula_sum 'C16 H15 I O4 S'
_chemical_formula_weight 430.25
_chemical_name_systematic
;
(<i>E</i>)-1-(5-Iodothiophen-2-yl)-3-(3,4,5-trimethoxyphenyl)prop-2-en-1-one
;
_space_group_IT_number 61
_symmetry_cell_setting orthorhombic
_symmetry_space_group_name_Hall '-P 2ac 2ab'
_symmetry_space_group_name_H-M 'P b c a'
_atom_sites_solution_hydrogens geom
_atom_sites_solution_primary direct
_atom_sites_solution_secondary difmap
_audit_creation_method SHELXL-97
_cell_angle_alpha 90.00
_cell_angle_beta 90.00
_cell_angle_gamma 90.00
_cell_formula_units_Z 8
_cell_length_a 17.2328(12)
_cell_length_b 8.1885(6)
_cell_length_c 23.7049(17)
_cell_measurement_reflns_used 4092
_cell_measurement_temperature 293(2)
_cell_measurement_theta_max 28.24
_cell_measurement_theta_min 1.72
_cell_volume 3345.0(4)
_computing_cell_refinement 'SAINT (Bruker, 2008)'
_computing_data_collection 'APEX2 (Bruker, 2008)'
_computing_data_reduction 'SAINT (Bruker, 2008)'
_computing_molecular_graphics 'ORTEP 3 (Farrugia, 1997)'
_computing_publication_material 'SHELXL97 (Sheldrick, 2008) and PLATON (Spek, 2009)'
_computing_structure_refinement 'SHELXL97 (Sheldrick, 2008)'
_computing_structure_solution 'SHELXS97 (Sheldrick, 2008)'
_diffrn_ambient_temperature 293(2)
_diffrn_measured_fraction_theta_full 0.989
_diffrn_measured_fraction_theta_max 0.989
_diffrn_measurement_device_type 'Bruker APEXII area-detector'
_diffrn_measurement_method '\w and \f scans'
_diffrn_radiation_monochromator graphite
_diffrn_radiation_source 'fine-focus sealed tube'
_diffrn_radiation_type MoK\a
_diffrn_radiation_wavelength 0.71073
_diffrn_reflns_av_R_equivalents 0.0196
_diffrn_reflns_av_sigmaI/netI 0.0180
_diffrn_reflns_limit_h_max 12
_diffrn_reflns_limit_h_min -22
_diffrn_reflns_limit_k_max 10
_diffrn_reflns_limit_k_min -8
_diffrn_reflns_limit_l_max 31
_diffrn_reflns_limit_l_min -25
_diffrn_reflns_number 17211
_diffrn_reflns_theta_full 28.24
_diffrn_reflns_theta_max 28.24
_diffrn_reflns_theta_min 1.72
_exptl_absorpt_coefficient_mu 2.053
_exptl_absorpt_correction_T_max 0.6842
_exptl_absorpt_correction_T_min 0.5779
_exptl_absorpt_correction_type multi-scan
_exptl_absorpt_process_details '(<i>SADABS</i>; Bruker, 2008)'
_exptl_crystal_colour Colourless
_exptl_crystal_density_diffrn 1.709
_exptl_crystal_density_method 'not measured'
_exptl_crystal_description Block
_exptl_crystal_F_000 1696
_exptl_crystal_size_max 0.30
_exptl_crystal_size_mid 0.25
_exptl_crystal_size_min 0.20
_refine_diff_density_max 0.448
_refine_diff_density_min -0.508
_refine_ls_extinction_method none
_refine_ls_goodness_of_fit_ref 1.063
_refine_ls_hydrogen_treatment constr
_refine_ls_matrix_type full
_refine_ls_number_parameters 202
_refine_ls_number_reflns 4092
_refine_ls_number_restraints 0
_refine_ls_restrained_S_all 1.063
_refine_ls_R_factor_all 0.0369
_refine_ls_R_factor_gt 0.0252
_refine_ls_shift/su_max 0.003
_refine_ls_shift/su_mean 0.000
_refine_ls_structure_factor_coef Fsqd
_refine_ls_weighting_details 'calc w=1/[\s^2^(Fo^2^)+(0.0255P)^2^+1.7451P] where P=(Fo^2^+2Fc^2^)/3'
_refine_ls_weighting_scheme calc
_refine_ls_wR_factor_gt 0.0576
_refine_ls_wR_factor_ref 0.0622
_reflns_number_gt 3263
_reflns_number_total 4092
_reflns_threshold_expression I>2\s(I)
_cod_data_source_file bt6834.cif
_cod_data_source_block I
_cod_database_code 2236124
_cod_database_fobs_code 2236124

loop_
_symmetry_equiv_pos_as_xyz
'x, y, z'
'-x+1/2, -y, z+1/2'
'x+1/2, -y+1/2, -z'
'-x, y+1/2, -z+1/2'
'-x, -y, -z'
'x-1/2, y, -z-1/2'
'-x-1/2, y-1/2, z'
'x, -y-1/2, z-1/2'

loop_
_atom_site_type_symbol
_atom_site_label
_atom_site_fract_x
_atom_site_fract_y
_atom_site_fract_z
_atom_site_U_iso_or_equiv
_atom_site_adp_type
_atom_site_calc_flag
_atom_site_refinement_flags
_atom_site_occupancy
_atom_site_symmetry_multiplicity
I I1 0.772746(8) 0.12196(2) 0.038840(8) 0.04680(7) Uani d . 1 1
S S1 0.58646(3) 0.18751(8) 0.02816(2) 0.04050(13) Uani d . 1 1
O O3 0.06960(10) -0.0979(2) 0.24845(7) 0.0542(5) Uani d . 1 1
O O2 0.21744(11) -0.1501(3) 0.27590(8) 0.0596(5) Uani d . 1 1
O O1 0.41760(9) 0.2434(2) 0.02460(7) 0.0520(4) Uani d . 1 1
O O4 0.02969(9) 0.0186(3) 0.14688(8) 0.0567(5) Uani d . 1 1
C C8 0.24287(13) 0.0457(3) 0.13714(9) 0.0390(5) Uani d . 1 1
C C13 0.51699(12) 0.1111(3) 0.07348(9) 0.0351(5) Uani d . 1 1
C C5 0.12645(14) -0.0588(3) 0.21007(9) 0.0409(5) Uani d . 1 1
C C4 0.10723(13) 0.0096(3) 0.15811(10) 0.0407(5) Uani d . 1 1
C C10 0.30318(13) 0.1074(3) 0.09885(10) 0.0412(5) Uani d . 1 1
H H10 0.2866 0.1721 0.0690 0.049 Uiso calc R 1 1
C C7 0.26207(13) -0.0265(3) 0.18831(9) 0.0417(5) Uani d . 1 1
H H7 0.3139 -0.0397 0.1982 0.050 Uiso calc R 1 1
C C15 0.63199(13) 0.0081(3) 0.10998(10) 0.0422(5) Uani d . 1 1
H H15 0.6634 -0.0502 0.1347 0.051 Uiso calc R 1 1
C C16 0.65890(12) 0.0932(3) 0.06498(10) 0.0363(5) Uani d . 1 1
C C14 0.55074(13) 0.0186(3) 0.11476(9) 0.0402(5) Uani d . 1 1
H H14 0.5227 -0.0324 0.1433 0.048 Uiso calc R 1 1
C C6 0.20423(15) -0.0790(3) 0.22465(9) 0.0421(5) Uani d . 1 1
C C9 0.16523(13) 0.0637(3) 0.12198(10) 0.0418(5) Uani d . 1 1
H H9 0.1523 0.1118 0.0877 0.050 Uiso calc R 1 1
C C11 0.37838(13) 0.0804(3) 0.10249(10) 0.0425(5) Uani d . 1 1
H H11 0.3963 0.0124 0.1311 0.051 Uiso calc R 1 1
C C12 0.43547(13) 0.1525(3) 0.06352(10) 0.0384(5) Uani d . 1 1
C C3 0.00578(16) 0.0851(4) 0.09421(12) 0.0601(7) Uani d . 1 1
H H3A 0.0247 0.1949 0.0908 0.090 Uiso calc R 1 1
H H3B -0.0499 0.0852 0.0922 0.090 Uiso calc R 1 1
H H3C 0.0264 0.0199 0.0641 0.090 Uiso calc R 1 1
C C1 0.2956(2) -0.1641(5) 0.29405(13) 0.0774(10) Uani d . 1 1
H H1A 0.3240 -0.2302 0.2678 0.116 Uiso calc R 1 1
H H1B 0.2970 -0.2141 0.3307 0.116 Uiso calc R 1 1
H H1C 0.3186 -0.0575 0.2960 0.116 Uiso calc R 1 1
C C2 0.0342(2) -0.2524(4) 0.24123(16) 0.0881(12) Uani d . 1 1
H H2A 0.0099 -0.2572 0.2048 0.132 Uiso calc R 1 1
H H2B -0.0041 -0.2684 0.2701 0.132 Uiso calc R 1 1
H H2C 0.0729 -0.3363 0.2439 0.132 Uiso calc R 1 1

loop_
_atom_site_aniso_label
_atom_site_aniso_U_11
_atom_site_aniso_U_22
_atom_site_aniso_U_33
_atom_site_aniso_U_12
_atom_site_aniso_U_13
_atom_site_aniso_U_23
I1 0.02665(9) 0.04840(11) 0.06536(12) -0.00074(6) 0.00204(7) -0.00160(8)
S1 0.0274(3) 0.0511(3) 0.0430(3) -0.0001(2) 0.0009(2) 0.0131(3)
O3 0.0510(10) 0.0671(12) 0.0447(9) -0.0104(9) 0.0219(8) -0.0070(9)
O2 0.0588(12) 0.0806(14) 0.0393(9) 0.0107(10) 0.0099(8) 0.0124(9)
O1 0.0302(8) 0.0679(11) 0.0580(10) -0.0010(8) -0.0014(7) 0.0209(9)
O4 0.0311(9) 0.0854(14) 0.0537(10) -0.0024(9) 0.0062(7) 0.0030(10)
C8 0.0313(11) 0.0469(14) 0.0387(11) -0.0043(10) 0.0050(9) -0.0018(11)
C13 0.0301(10) 0.0406(12) 0.0347(10) -0.0029(9) 0.0028(8) 0.0021(10)
C5 0.0411(12) 0.0431(12) 0.0384(11) -0.0027(10) 0.0139(10) -0.0068(10)
C4 0.0324(11) 0.0482(13) 0.0413(12) -0.0019(10) 0.0072(9) -0.0078(10)
C10 0.0324(11) 0.0512(14) 0.0398(12) -0.0052(10) 0.0022(9) 0.0034(11)
C7 0.0333(12) 0.0531(15) 0.0388(11) 0.0007(10) 0.0037(9) -0.0032(11)
C15 0.0353(12) 0.0503(14) 0.0411(12) 0.0051(10) -0.0052(9) 0.0055(11)
C16 0.0263(10) 0.0400(12) 0.0425(12) 0.0002(9) -0.0035(9) -0.0044(10)
C14 0.0364(12) 0.0489(14) 0.0352(11) -0.0006(10) 0.0033(9) 0.0064(10)
C6 0.0490(13) 0.0455(13) 0.0318(11) 0.0042(11) 0.0071(10) -0.0035(10)
C9 0.0369(12) 0.0500(13) 0.0384(12) -0.0013(10) 0.0043(9) 0.0022(11)
C11 0.0340(12) 0.0531(14) 0.0404(12) -0.0008(10) 0.0033(9) 0.0054(11)
C12 0.0300(11) 0.0445(13) 0.0405(11) -0.0030(9) 0.0000(9) -0.0003(10)
C3 0.0392(14) 0.0727(19) 0.0684(18) 0.0050(13) -0.0044(13) 0.0029(15)
C1 0.070(2) 0.111(3) 0.0507(16) 0.024(2) 0.0007(15) 0.0221(18)
C2 0.099(3) 0.076(2) 0.089(2) -0.034(2) 0.044(2) -0.0086(19)

loop_
_atom_type_symbol
_atom_type_description
_atom_type_scat_dispersion_real
_atom_type_scat_dispersion_imag
_atom_type_scat_source
C C 0.0033 0.0016 'International Tables Vol C Tables 4.2.6.8 and 6.1.1.4'
H H 0.0000 0.0000 'International Tables Vol C Tables 4.2.6.8 and 6.1.1.4'
O O 0.0106 0.0060 'International Tables Vol C Tables 4.2.6.8 and 6.1.1.4'
S S 0.1246 0.1234 'International Tables Vol C Tables 4.2.6.8 and 6.1.1.4'
I I -0.4742 1.8119 'International Tables Vol C Tables 4.2.6.8 and 6.1.1.4'

loop_
_geom_angle_atom_site_label_1
_geom_angle_atom_site_label_2
_geom_angle_atom_site_label_3
_geom_angle
C16 S1 C13 91.44(11)
C5 O3 C2 115.8(2)
C6 O2 C1 117.5(2)
C4 O4 C3 118.39(19)
C7 C8 C9 119.9(2)
C7 C8 C10 121.1(2)
C9 C8 C10 118.9(2)
C14 C13 C12 130.7(2)
C14 C13 S1 110.55(16)
C12 C13 S1 118.78(16)
O3 C5 C4 120.6(2)
O3 C5 C6 119.6(2)
C4 C5 C6 119.7(2)
O4 C4 C9 124.6(2)
O4 C4 C5 115.3(2)
C9 C4 C5 120.2(2)
C11 C10 C8 126.7(2)
C11 C10 H10 116.6
C8 C10 H10 116.6
C6 C7 C8 120.2(2)
C6 C7 H7 119.9
C8 C7 H7 119.9
C16 C15 C14 111.8(2)
C16 C15 H15 124.1
C14 C15 H15 124.1
C15 C16 S1 112.61(17)
C15 C16 I1 128.15(17)
S1 C16 I1 119.23(12)
C13 C14 C15 113.6(2)
C13 C14 H14 123.2
C15 C14 H14 123.2
O2 C6 C7 124.4(2)
O2 C6 C5 115.6(2)
C7 C6 C5 120.0(2)
C4 C9 C8 119.9(2)
C4 C9 H9 120.1
C8 C9 H9 120.1
C10 C11 C12 123.3(2)
C10 C11 H11 118.4
C12 C11 H11 118.4
O1 C12 C13 120.2(2)
O1 C12 C11 123.2(2)
C13 C12 C11 116.6(2)
O4 C3 H3A 109.5
O4 C3 H3B 109.5
H3A C3 H3B 109.5
O4 C3 H3C 109.5
H3A C3 H3C 109.5
H3B C3 H3C 109.5
O2 C1 H1A 109.5
O2 C1 H1B 109.5
H1A C1 H1B 109.5
O2 C1 H1C 109.5
H1A C1 H1C 109.5
H1B C1 H1C 109.5
O3 C2 H2A 109.5
O3 C2 H2B 109.5
H2A C2 H2B 109.5
O3 C2 H2C 109.5
H2A C2 H2C 109.5
H2B C2 H2C 109.5

loop_
_geom_bond_atom_site_label_1
_geom_bond_atom_site_label_2
_geom_bond_distance
I1 C16 2.071(2)
S1 C16 1.708(2)
S1 C13 1.726(2)
O3 C5 1.375(3)
O3 C2 1.414(3)
O2 C6 1.366(3)
O2 C1 1.418(4)
O1 C12 1.225(3)
O4 C4 1.364(3)
O4 C3 1.423(3)
C8 C7 1.390(3)
C8 C9 1.393(3)
C8 C10 1.469(3)
C13 C14 1.367(3)
C13 C12 1.464(3)
C5 C4 1.393(3)
C5 C6 1.394(4)
C4 C9 1.389(3)
C10 C11 1.317(3)
C10 H10 0.9300
C7 C6 1.386(3)
C7 H7 0.9300
C15 C16 1.356(3)
C15 C14 1.407(3)
C15 H15 0.9300
C14 H14 0.9300
C9 H9 0.9300
C11 C12 1.473(3)
C11 H11 0.9300
C3 H3A 0.9600
C3 H3B 0.9600
C3 H3C 0.9600
C1 H1A 0.9600
C1 H1B 0.9600
C1 H1C 0.9600
C2 H2A 0.9600
C2 H2B 0.9600
C2 H2C 0.9600

loop_
_geom_hbond_atom_site_label_D
_geom_hbond_atom_site_label_H
_geom_hbond_atom_site_label_A
_geom_hbond_site_symmetry_A
_geom_hbond_distance_DH
_geom_hbond_distance_HA
_geom_hbond_distance_DA
_geom_hbond_angle_DHA
C15 H15 O2 6_656 0.93 2.45 3.341(3) 159.4

loop_
_geom_torsion_atom_site_label_1
_geom_torsion_atom_site_label_2
_geom_torsion_atom_site_label_3
_geom_torsion_atom_site_label_4
_geom_torsion
C16 S1 C13 C14 0.39(18)
C16 S1 C13 C12 179.91(19)
C2 O3 C5 C4 84.7(3)
C2 O3 C5 C6 -99.0(3)
C3 O4 C4 C9 1.2(4)
C3 O4 C4 C5 -179.1(2)
O3 C5 C4 O4 -6.1(3)
C6 C5 C4 O4 177.6(2)
O3 C5 C4 C9 173.6(2)
C6 C5 C4 C9 -2.7(4)
C7 C8 C10 C11 11.7(4)
C9 C8 C10 C11 -169.6(3)
C9 C8 C7 C6 -0.8(4)
C10 C8 C7 C6 177.9(2)
C14 C15 C16 S1 0.3(3)
C14 C15 C16 I1 179.10(17)
C13 S1 C16 C15 -0.38(19)
C13 S1 C16 I1 -179.33(13)
C12 C13 C14 C15 -179.8(2)
S1 C13 C14 C15 -0.3(3)
C16 C15 C14 C13 0.0(3)
C1 O2 C6 C7 3.0(4)
C1 O2 C6 C5 -176.2(3)
C8 C7 C6 O2 -179.5(2)
C8 C7 C6 C5 -0.3(4)
O3 C5 C6 O2 5.0(3)
C4 C5 C6 O2 -178.7(2)
O3 C5 C6 C7 -174.3(2)
C4 C5 C6 C7 2.0(4)
O4 C4 C9 C8 -178.7(2)
C5 C4 C9 C8 1.6(4)
C7 C8 C9 C4 0.2(4)
C10 C8 C9 C4 -178.6(2)
C8 C10 C11 C12 -177.4(2)
C14 C13 C12 O1 177.4(2)
S1 C13 C12 O1 -2.1(3)
C14 C13 C12 C11 -2.2(4)
S1 C13 C12 C11 178.35(17)
C10 C11 C12 O1 0.1(4)
C10 C11 C12 C13 179.6(2)

loop_
_cod_related_entry_id
_cod_related_entry_database
_cod_related_entry_code
1 ChemSpider 30658035
